data_7717072
loop_
_publ_author_name
'Chauhan, Aishwarya'
'Chauhan, Priyanka'
'Shankar, Ravi'

_publ_section_title
;
 Synthesis of anionic alkaline earth metal methanesulfonates bearing
 photo-responsive methylviologen.
;
_journal_issue 41
_journal_name_full 'Dalton transactions (Cambridge, England : 2003)'
_journal_page_first 17014
_journal_page_last 17020
_journal_paper_doi 10.1039/d4dt02229g
_journal_volume 53
_journal_year 2024
_chemical_formula_moiety 'C6 H26 Ca2 O22 S6, C12 H14 N2'
_chemical_formula_sum 'C18 H40 Ca2 N2 O22 S6'
_chemical_formula_weight 909.071
_chemical_properties_physical Light-sensitive,Photo-sensitive
_space_group_crystal_system triclinic
_space_group_IT_number 2
_space_group_name_Hall '-P 1'
_space_group_name_H-M_alt 'P -1'
_symmetry_Int_Tables_number 2
_audit_block_doi 10.5517/ccdc.csd.cc2k9q4r
_audit_creation_date 2024-07-24
_audit_creation_method
;
Olex2 1.5
(compiled 2023.03.06 svn.rbb2c1857 for OlexSys, GUI svn.r6748)
;
_audit_update_record
;
2024-08-05 deposited with the CCDC.	2024-09-12 downloaded from the CCDC.
;
_cell_angle_alpha 88.105(4)
_cell_angle_beta 84.771(4)
_cell_angle_gamma 79.178(4)
_cell_formula_units_Z 1
_cell_length_a 5.8064(6)
_cell_length_b 9.5980(11)
_cell_length_c 16.929(2)
_cell_measurement_reflns_used 9920
_cell_measurement_temperature 298(2)
_cell_measurement_theta_max 28.32
_cell_measurement_theta_min 2.16
_cell_volume 922.69(18)
_computing_cell_refinement 'SAINT v8.37A (Bruker, 2015)'
_computing_data_reduction 'SAINT v8.37A (Bruker, 2015)'
_computing_molecular_graphics 'Olex2 1.5 (Dolomanov et al., 2009)'
_computing_publication_material 'Olex2 1.5 (Dolomanov et al., 2009)'
_computing_structure_refinement 'olex2.refine 1.5 (Bourhis et al., 2015)'
_diffrn_ambient_temperature 298.00
_diffrn_detector 'Bruker APEX2 area detector'
_diffrn_detector_area_resol_mean 7.9
_diffrn_detector_type 'CCD area detector'
_diffrn_measured_fraction_theta_full 0.9994
_diffrn_measured_fraction_theta_max 0.9985
_diffrn_measurement_device 'three-circle diffractometer'
_diffrn_measurement_device_type 'Bruker SMART APEX2 area detector'
_diffrn_measurement_method '\w and \f scans'
_diffrn_radiation_monochromator 'mirror optics'
_diffrn_radiation_probe x-ray
_diffrn_radiation_type 'Mo K\a'
_diffrn_radiation_wavelength 0.71073
_diffrn_reflns_av_R_equivalents 0.0381
_diffrn_reflns_av_unetI/netI 0.0201
_diffrn_reflns_Laue_measured_fraction_full 0.9994
_diffrn_reflns_Laue_measured_fraction_max 0.9985
_diffrn_reflns_limit_h_max 7
_diffrn_reflns_limit_h_min -7
_diffrn_reflns_limit_k_max 12
_diffrn_reflns_limit_k_min -12
_diffrn_reflns_limit_l_max 22
_diffrn_reflns_limit_l_min -22
_diffrn_reflns_number 33514
_diffrn_reflns_point_group_measured_fraction_full 0.9994
_diffrn_reflns_point_group_measured_fraction_max 0.9985
_diffrn_reflns_theta_full 25.2417
_diffrn_reflns_theta_max 28.36
_diffrn_reflns_theta_min 2.16
_diffrn_source 'microfocus sealed X-ray tube'
_diffrn_source_current 1.4
_diffrn_source_power 0.07
_diffrn_source_type 'Incoatec I\ms'
_diffrn_source_voltage 50.0
_diffrn_standards_number 0
_exptl_absorpt_coefficient_mu 0.732
_exptl_absorpt_correction_T_max 0.7457
_exptl_absorpt_correction_T_min 0.7100
_exptl_absorpt_correction_type none
_exptl_absorpt_process_details
;
SADABS-2016/2 (Bruker,2016/2) was used for absorption correction.
wR2(int) was 0.0613 before and 0.0531 after correction.
The Ratio of minimum to maximum transmission is 0.9521.
The \l/2 correction factor is Not present.
;
_exptl_crystal_colour 'clear colourless'
_exptl_crystal_colour_lustre clear
_exptl_crystal_colour_primary colourless
_exptl_crystal_density_diffrn 1.636
_exptl_crystal_description block
_exptl_crystal_F_000 475.549
_exptl_crystal_size_max 0.072
_exptl_crystal_size_mid 0.069
_exptl_crystal_size_min 0.066
_refine_diff_density_max 0.4023
_refine_diff_density_min -0.6059
_refine_diff_density_rms 0.1476
_refine_ls_d_res_high 0.7482
_refine_ls_d_res_low 9.4260
_refine_ls_goodness_of_fit_ref 1.0291
_refine_ls_hydrogen_treatment mixed
_refine_ls_matrix_type full
_refine_ls_number_constraints 24
_refine_ls_number_parameters 246
_refine_ls_number_reflns 4602
_refine_ls_number_restraints 0
_refine_ls_restrained_S_all 1.0291
_refine_ls_R_factor_all 0.0364
_refine_ls_R_factor_gt 0.0336
_refine_ls_shift/su_max -0.0008
_refine_ls_shift/su_mean 0.0001
_refine_ls_structure_factor_coef Fsqd
_refine_ls_weighting_details 'w=1/[\s^2^(Fo^2^)+(0.0656P)^2^+0.2521P] where P=(Fo^2^+2Fc^2^)/3'
_refine_ls_weighting_scheme calc
_refine_ls_wR_factor_gt 0.0929
_refine_ls_wR_factor_ref 0.0949
_reflns_Friedel_coverage 0.0
_reflns_limit_h_max 7
_reflns_limit_h_min -7
_reflns_limit_k_max 12
_reflns_limit_k_min -12
_reflns_limit_l_max 22
_reflns_limit_l_min 0
_reflns_number_gt 4157
_reflns_number_total 4602
_reflns_threshold_expression I>=2u(I)
_cod_data_source_file d4dt02229g2.cif
_cod_data_source_block 2_CCDC1
_cod_depositor_comments 'Adding full bibliography for 7717069--7717072.cif.'
_cod_original_cell_volume 922.67(18)
_cod_database_code 7717072
_olex2_refinement_description
;
1. Fixed Uiso
 At 1.2 times of:
  All C(H) groups
 At 1.5 times of:
  All C(H,H,H) groups
2.a Aromatic/amide H refined with riding coordinates:
 C8(H), C5(Ha), C4(Hb), C7(Hc)
2.b Idealised Me refined as rotating group:
 C9(Hd,He,Hf), C1(H1a,H1b,H1c), C2(H2a,H2b,H2c), C3(H3a,H3b,H3c)
;
_olex2_submission_special_instructions 'No special instructions were received'

loop_
_space_group_symop_id
_space_group_symop_operation_xyz
1 x,y,z
2 -x,-y,-z

loop_
_atom_site_label
_atom_site_type_symbol
_atom_site_fract_x
_atom_site_fract_y
_atom_site_fract_z
_atom_site_U_iso_or_equiv
_atom_site_adp_type
_atom_site_occupancy
_atom_site_refinement_flags_posn
Ca1 Ca 0.05904(5) 0.42958(3) 0.342454(16) 0.02241(9) Uani 1.000000 .
S3 S 0.42041(6) 0.10830(4) 0.25218(2) 0.02478(10) Uani 1.000000 .
S1 S -0.18007(6) 0.63567(4) 0.17443(2) 0.02612(10) Uani 1.000000 .
S2 S 0.29906(6) 0.29112(4) 0.53211(2) 0.02505(10) Uani 1.000000 .
O1 O -0.0762(2) 0.51340(12) 0.22149(7) 0.0373(3) Uani 1.000000 .
O8 O 0.4242(2) 0.07185(14) 0.16999(7) 0.0410(3) Uani 1.000000 .
O2 O -0.1132(2) 0.61585(15) 0.09066(7) 0.0448(3) Uani 1.000000 .
O3 O -0.4340(2) 0.67256(15) 0.19233(8) 0.0424(3) Uani 1.000000 .
O10 O -0.2068(3) 0.27936(17) 0.37600(9) 0.0484(4) Uani 1.000000 .
O11 O 0.3315(3) 0.58134(17) 0.32798(10) 0.0479(4) Uani 1.000000 .
O9 O 0.6540(2) 0.09073(15) 0.27948(9) 0.0450(3) Uani 1.000000 .
N1 N 0.5788(2) 0.29764(13) 0.05935(7) 0.0276(3) Uani 1.000000 .
O7 O 0.2849(2) 0.24964(13) 0.26798(8) 0.0454(3) Uani 1.000000 .
O6 O 0.5512(2) 0.24848(17) 0.53058(9) 0.0515(4) Uani 1.000000 .
O4 O 0.2265(3) 0.35042(18) 0.45716(8) 0.0567(4) Uani 1.000000 .
O5 O 0.2088(3) 0.38379(15) 0.59777(8) 0.0522(4) Uani 1.000000 .
C6 C 0.9120(2) 0.06373(15) 0.01216(8) 0.0246(3) Uani 1.000000 .
C8 C 0.7728(3) 0.26149(17) 0.09832(10) 0.0325(3) Uani 1.000000 .
H H 0.7937(3) 0.31521(17) 0.14093(10) 0.0390(4) Uiso 1.000000 R
C5 C 0.7103(3) 0.10636(17) -0.02776(9) 0.0296(3) Uani 1.000000 .
Ha H 0.6864(3) 0.05608(17) -0.07139(9) 0.0356(4) Uiso 1.000000 R
C4 C 0.5466(3) 0.22255(17) -0.00271(9) 0.0306(3) Uani 1.000000 .
Hb H 0.4114(3) 0.24950(17) -0.02923(9) 0.0368(4) Uiso 1.000000 R
C7 C 0.9411(3) 0.14564(17) 0.07575(9) 0.0312(3) Uani 1.000000 .
Hc H 1.0753(3) 0.12172(17) 0.10308(9) 0.0374(4) Uiso 1.000000 R
C9 C 0.3895(3) 0.41493(18) 0.08792(11) 0.0374(4) Uani 1.000000 .
Hd H 0.2819(14) 0.4407(10) 0.0478(3) 0.0561(6) Uiso 1.000000 GR
He H 0.3069(16) 0.3850(5) 0.1353(5) 0.0561(6) Uiso 1.000000 GR
Hf H 0.4568(4) 0.4953(5) 0.0993(8) 0.0561(6) Uiso 1.000000 GR
C1 C -0.0618(4) 0.7792(2) 0.20371(13) 0.0442(4) Uani 1.000000 .
H1a H 0.1056(5) 0.7605(7) 0.1911(8) 0.0663(6) Uiso 1.000000 GR
H1b H -0.130(2) 0.8638(4) 0.1762(7) 0.0663(6) Uiso 1.000000 GR
H1c H -0.096(2) 0.7918(10) 0.25986(19) 0.0663(6) Uiso 1.000000 GR
C2 C 0.2729(4) -0.0104(2) 0.30789(13) 0.0505(5) Uani 1.000000 .
H2a H 0.267(3) 0.0102(12) 0.36324(15) 0.0758(7) Uiso 1.000000 GR
H2b H 0.1158(11) -0.0007(13) 0.2922(7) 0.0758(7) Uiso 1.000000 GR
H2c H 0.3554(17) -0.1057(2) 0.2987(8) 0.0758(7) Uiso 1.000000 GR
C3 C 0.1759(4) 0.1386(2) 0.54989(14) 0.0530(5) Uani 1.000000 .
H3a H 0.0077(5) 0.1650(3) 0.5575(10) 0.0795(8) Uiso 1.000000 GR
H3b H 0.219(3) 0.0769(9) 0.5053(5) 0.0795(8) Uiso 1.000000 GR
H3c H 0.234(2) 0.0902(10) 0.5966(6) 0.0795(8) Uiso 1.000000 GR
H11a H 0.406(5) 0.606(3) 0.2845(18) 0.072(8) Uiso 1.000000 .
H10a H -0.263(5) 0.237(3) 0.3477(16) 0.057(7) Uiso 1.000000 .
H10b H -0.288(6) 0.277(3) 0.426(2) 0.090(10) Uiso 1.000000 .
H11b H 0.387(6) 0.606(3) 0.365(2) 0.088(11) Uiso 1.000000 .

loop_
_atom_site_aniso_label
_atom_site_aniso_U_11
_atom_site_aniso_U_22
_atom_site_aniso_U_33
_atom_site_aniso_U_12
_atom_site_aniso_U_13
_atom_site_aniso_U_23
Ca1 0.02390(15) 0.02280(15) 0.02022(14) -0.00244(10) -0.00421(10) -0.00026(10)
S3 0.02593(18) 0.02279(17) 0.02551(18) -0.00244(13) -0.00472(13) -0.00367(13)
S1 0.02666(18) 0.02754(19) 0.02232(18) 0.00132(13) -0.00566(13) 0.00003(13)
S2 0.02441(18) 0.02946(19) 0.02063(17) -0.00221(13) -0.00428(12) -0.00067(13)
O1 0.0498(7) 0.0308(6) 0.0298(6) 0.0013(5) -0.0156(5) 0.0030(5)
O8 0.0479(7) 0.0480(7) 0.0285(6) -0.0092(6) -0.0071(5) -0.0085(5)
O2 0.0470(7) 0.0571(8) 0.0225(6) 0.0122(6) -0.0073(5) -0.0019(5)
O3 0.0265(6) 0.0499(8) 0.0486(7) -0.0025(5) -0.0022(5) 0.0036(6)
O10 0.0469(8) 0.0636(9) 0.0422(7) -0.0337(7) 0.0098(6) -0.0173(7)
O11 0.0473(8) 0.0658(9) 0.0404(7) -0.0333(7) -0.0127(6) 0.0092(7)
O9 0.0337(6) 0.0473(7) 0.0569(8) -0.0052(5) -0.0196(6) -0.0116(6)
N1 0.0284(6) 0.0243(6) 0.0282(6) -0.0011(5) -0.0011(5) 0.0005(5)
O7 0.0497(7) 0.0277(6) 0.0514(8) 0.0065(5) 0.0073(6) -0.0043(5)
O6 0.0253(6) 0.0673(10) 0.0577(9) 0.0001(6) -0.0030(6) 0.0101(7)
O4 0.0675(9) 0.0728(10) 0.0357(7) -0.0218(8) -0.0263(7) 0.0211(7)
O5 0.0616(9) 0.0445(8) 0.0450(8) 0.0021(6) 0.0052(7) -0.0178(6)
C6 0.0241(7) 0.0251(7) 0.0242(6) -0.0030(5) -0.0038(5) -0.0005(5)
C8 0.0353(8) 0.0311(8) 0.0313(8) -0.0027(6) -0.0078(6) -0.0076(6)
C5 0.0301(7) 0.0321(8) 0.0263(7) -0.0009(6) -0.0087(6) -0.0051(6)
C4 0.0289(7) 0.0327(8) 0.0287(7) 0.0011(6) -0.0085(6) -0.0001(6)
C7 0.0289(7) 0.0323(8) 0.0327(8) -0.0020(6) -0.0111(6) -0.0052(6)
C9 0.0360(8) 0.0313(8) 0.0395(9) 0.0056(6) 0.0023(7) -0.0041(7)
C1 0.0453(10) 0.0349(9) 0.0540(11) -0.0109(7) -0.0051(8) -0.0022(8)
C2 0.0611(13) 0.0419(10) 0.0511(11) -0.0198(9) -0.0005(9) 0.0102(9)
C3 0.0654(13) 0.0453(11) 0.0543(12) -0.0245(10) -0.0087(10) 0.0037(9)

loop_
_atom_type_symbol
_atom_type_scat_dispersion_real
_atom_type_scat_dispersion_imag
_atom_type_scat_Cromer_Mann_a1
_atom_type_scat_Cromer_Mann_a2
_atom_type_scat_Cromer_Mann_a3
_atom_type_scat_Cromer_Mann_a4
_atom_type_scat_Cromer_Mann_b1
_atom_type_scat_Cromer_Mann_b2
_atom_type_scat_Cromer_Mann_b3
_atom_type_scat_Cromer_Mann_b4
_atom_type_scat_Cromer_Mann_c
_atom_type_scat_source
_atom_type_scat_dispersion_source
C 0.00347 0.00161 2.31000 1.02000 1.58860 0.86500 20.84390 10.20750 0.56870 51.65120 0.21560 'International Tables Volume C Table 6.1.1.4 (pp. 500-502)' 'Henke, Gullikson and Davis, At. Data and Nucl. Data Tables, 1993, 54, 2'
Ca 0.23320 0.31634 8.62660 7.38730 1.58990 1.02110 10.44210 0.65990 85.74840 178.43700 1.37510 'International Tables Volume C Table 6.1.1.4 (pp. 500-502)' 'Henke, Gullikson and Davis, At. Data and Nucl. Data Tables, 1993, 54, 2'
H 0.00000 0.00000 0.49300 0.32291 0.14019 0.04081 10.51090 26.12570 3.14236 57.79970 0.00304 'International Tables Volume C Table 6.1.1.4 (pp. 500-502)' 'Henke, Gullikson and Davis, At. Data and Nucl. Data Tables, 1993, 54, 2'
N 0.00653 0.00323 12.21260 3.13220 2.01250 1.16630 0.00570 9.89330 28.99750 0.58260 -11.52900 'International Tables Volume C Table 6.1.1.4 (pp. 500-502)' 'Henke, Gullikson and Davis, At. Data and Nucl. Data Tables, 1993, 54, 2'
O 0.01158 0.00611 3.04850 2.28680 1.54630 0.86700 13.27710 5.70110 0.32390 32.90890 0.25080 'International Tables Volume C Table 6.1.1.4 (pp. 500-502)' 'Henke, Gullikson and Davis, At. Data and Nucl. Data Tables, 1993, 54, 2'
S 0.12424 0.12443 6.90530 5.20340 1.43790 1.58630 1.46790 22.21510 0.25360 56.17200 0.86690 'International Tables Volume C Table 6.1.1.4 (pp. 500-502)' 'Henke, Gullikson and Davis, At. Data and Nucl. Data Tables, 1993, 54, 2'

loop_
_geom_angle_atom_site_label_1
_geom_angle_atom_site_label_2
_geom_angle_atom_site_label_3
_geom_angle
_geom_angle_site_symmetry_1
_geom_angle_site_symmetry_3
_geom_angle_publ_flag
O10 Ca1 O1 98.20(5) . . ?
O11 Ca1 O1 89.23(5) . . ?
O11 Ca1 O10 171.89(5) . . ?
O7 Ca1 O1 84.16(5) . . ?
O7 Ca1 O10 88.20(5) . . ?
O7 Ca1 O11 95.82(6) . . ?
O4 Ca1 O1 174.65(5) . . ?
O4 Ca1 O10 86.51(6) . . ?
O4 Ca1 O11 86.22(5) . . ?
O4 Ca1 O7 93.50(6) . . ?
O5 Ca1 O1 87.73(5) 2_566 . ?
O5 Ca1 O10 89.39(6) 2_566 . ?
O5 Ca1 O11 87.66(6) 2_566 . ?
O5 Ca1 O7 171.12(5) 2_566 . ?
O5 Ca1 O4 94.88(6) 2_566 . ?
O9 S3 O8 112.84(8) . . ?
O7 S3 O8 111.57(8) . . ?
O7 S3 O9 111.77(8) . . ?
C2 S3 O8 106.76(10) . . ?
C2 S3 O9 106.90(10) . . ?
C2 S3 O7 106.54(9) . . ?
O2 S1 O1 111.65(7) . . ?
O3 S1 O1 111.82(8) . . ?
O3 S1 O2 112.60(8) . . ?
C1 S1 O1 106.04(9) . . ?
C1 S1 O2 107.48(10) . . ?
C1 S1 O3 106.80(9) . . ?
O4 S2 O6 112.07(9) . . ?
O5 S2 O6 110.85(9) . . ?
O5 S2 O4 112.88(10) . . ?
C3 S2 O6 107.59(11) . . ?
C3 S2 O4 106.97(10) . . ?
C3 S2 O5 106.07(10) . . ?
S1 O1 Ca1 147.15(7) . . ?
H10a O10 Ca1 127(2) . . ?
H10b O10 Ca1 123(2) . . ?
H10b O10 H10a 108(3) . . ?
H11a O11 Ca1 127.8(19) . . ?
H11b O11 Ca1 122(2) . . ?
H11b O11 H11a 109(3) . . ?
C4 N1 C8 120.68(13) . . ?
C9 N1 C8 120.22(13) . . ?
C9 N1 C4 118.96(13) . . ?
S3 O7 Ca1 156.75(9) . . ?
S2 O4 Ca1 170.99(10) . . ?
S2 O5 Ca1 152.48(10) . 2_566 ?
C7 C6 C5 117.32(13) . . ?
H C8 N1 119.75(8) . . ?
C7 C8 N1 120.50(14) . . ?
C7 C8 H 119.75(9) . . ?
Ha C5 C6 119.97(8) . . ?
C4 C5 C6 120.06(14) . . ?
C4 C5 Ha 119.97(9) . . ?
C5 C4 N1 120.98(14) . . ?
Hb C4 N1 119.51(8) . . ?
Hb C4 C5 119.51(9) . . ?
C8 C7 C6 120.43(14) . . ?
Hc C7 C6 119.78(8) . . ?
Hc C7 C8 119.78(9) . . ?
Hd C9 N1 109.5 . . ?
He C9 N1 109.5 . . ?
He C9 Hd 109.5 . . ?
Hf C9 N1 109.5 . . ?
Hf C9 Hd 109.5 . . ?
Hf C9 He 109.5 . . ?
H1a C1 S1 109.5 . . ?
H1b C1 S1 109.5 . . ?
H1b C1 H1a 109.5 . . ?
H1c C1 S1 109.5 . . ?
H1c C1 H1a 109.5 . . ?
H1c C1 H1b 109.5 . . ?
H2a C2 S3 109.5 . . ?
H2b C2 S3 109.5 . . ?
H2b C2 H2a 109.5 . . ?
H2c C2 S3 109.5 . . ?
H2c C2 H2a 109.5 . . ?
H2c C2 H2b 109.5 . . ?
H3a C3 S2 109.5 . . ?
H3b C3 S2 109.5 . . ?
H3b C3 H3a 109.5 . . ?
H3c C3 S2 109.5 . . ?
H3c C3 H3a 109.5 . . ?
H3c C3 H3b 109.5 . . ?

loop_
_geom_bond_atom_site_label_1
_geom_bond_atom_site_label_2
_geom_bond_distance
_geom_bond_site_symmetry_2
_geom_bond_publ_flag
Ca1 O1 2.3246(11) . ?
Ca1 O10 2.3253(13) . ?
Ca1 O11 2.3355(14) . ?
Ca1 O7 2.2988(12) . ?
Ca1 O4 2.2940(13) . ?
Ca1 O5 2.3321(13) 2_566 ?
S3 O8 1.4431(12) . ?
S3 O9 1.4506(12) . ?
S3 O7 1.4546(12) . ?
S3 C2 1.7516(19) . ?
S1 O1 1.4614(11) . ?
S1 O2 1.4449(12) . ?
S1 O3 1.4564(12) . ?
S1 C1 1.7540(19) . ?
S2 O6 1.4423(13) . ?
S2 O4 1.4391(13) . ?
S2 O5 1.4440(13) . ?
S2 C3 1.752(2) . ?
O10 H10a 0.77(3) . ?
O10 H10b 0.93(3) . ?
O11 H11a 0.87(3) . ?
O11 H11b 0.79(3) . ?
N1 C8 1.341(2) . ?
N1 C4 1.340(2) . ?
N1 C9 1.4777(19) . ?
C6 C6 1.482(3) 2_755 ?
C6 C5 1.3938(19) . ?
C6 C7 1.394(2) . ?
C8 H 0.9300 . ?
C8 C7 1.374(2) . ?
C5 Ha 0.9300 . ?
C5 C4 1.374(2) . ?
C4 Hb 0.9300 . ?
C7 Hc 0.9300 . ?
C9 Hd 0.9600 . ?
C9 He 0.9600 . ?
C9 Hf 0.9600 . ?
C1 H1a 0.9600 . ?
C1 H1b 0.9600 . ?
C1 H1c 0.9600 . ?
C2 H2a 0.9600 . ?
C2 H2b 0.9600 . ?
C2 H2c 0.9600 . ?
C3 H3a 0.9600 . ?
C3 H3b 0.9600 . ?
C3 H3c 0.9600 . ?

loop_
_geom_torsion_atom_site_label_1
_geom_torsion_atom_site_label_2
_geom_torsion_atom_site_label_3
_geom_torsion_atom_site_label_4
_geom_torsion
_geom_torsion_site_symmetry_1
_geom_torsion_site_symmetry_2
_geom_torsion_site_symmetry_3
_geom_torsion_site_symmetry_4
_geom_torsion_publ_flag
Ca1 O1 S1 O2 152.01(14) . . . . ?
Ca1 O1 S1 O3 -80.80(16) . . . . ?
Ca1 O1 S1 C1 35.24(17) . . . . ?
Ca1 O7 S3 O8 154.4(2) . . . . ?
Ca1 O7 S3 O9 -78.2(2) . . . . ?
Ca1 O7 S3 C2 38.3(3) . . . . ?
Ca1 O5 S2 O6 148.6(2) 2_566 . . . ?
Ca1 O5 S2 O4 21.9(2) 2_566 . . . ?
Ca1 O5 S2 C3 -94.9(2) 2_566 . . . ?
N1 C8 C7 C6 -0.23(19) . . . . ?
N1 C4 C5 C6 0.89(19) . . . . ?
C6 C6 C5 C4 178.18(17) 2_755 . . . ?
C6 C6 C7 C8 -178.49(17) 2_755 . . . ?
